data_1560806
loop_
_publ_author_name
'Xue, Peng-Hui'
'Zhang, Nan'
'Liu, Da'
'Zhang, Qing-Ran'
'Duan, Jing-Shi'
'Yu, Ya-Qin'
'Li, Jin-Yan'
'Cao, Shi-Jie'
'Zhao, Feng'
'Kang, Ning'
'Qiu, Feng'

_publ_section_title
;
 Cytotoxic and Anti-Inflammatory Sesquiterpenes from the Whole Plants of
 <i>Centipeda minima</i>.
;
_journal_issue 2
_journal_name_full 'Journal of natural products'
_journal_page_first 247
_journal_page_last 258
_journal_paper_doi 10.1021/acs.jnatprod.0c00884
_journal_volume 84
_journal_year 2021
_chemical_formula_moiety 'C24 H36 O6'
_chemical_formula_sum 'C24 H36 O6'
_chemical_formula_weight 420.53
_space_group_crystal_system orthorhombic
_space_group_IT_number 19
_space_group_name_Hall 'P 2ac 2ab'
_space_group_name_H-M_alt 'P 21 21 21'
_atom_sites_solution_hydrogens mixed
_audit_creation_date 2020-06-06
_audit_creation_method
;
Olex2 1.3-alpha
(compiled 2020.05.22 svn.r1d9e7f8d for OlexSys, GUI svn.r6115)
;
_cell_angle_alpha 90
_cell_angle_beta 90
_cell_angle_gamma 90
_cell_formula_units_Z 4
_cell_length_a 6.6873(2)
_cell_length_b 15.0723(4)
_cell_length_c 24.1896(6)
_cell_measurement_reflns_used 7263
_cell_measurement_temperature 293(2)
_cell_measurement_theta_max 73.2980
_cell_measurement_theta_min 3.4080
_cell_volume 2438.14(11)
_computing_cell_refinement 'CrysAlisPro 1.171.38.43f (Rigaku OD, 2015)'
_computing_data_collection 'CrysAlisPro 1.171.38.43f (Rigaku OD, 2015)'
_computing_data_reduction 'CrysAlisPro 1.171.38.43f (Rigaku OD, 2015)'
_computing_molecular_graphics 'Olex2 1.3-alpha (Dolomanov et al., 2009)'
_computing_publication_material 'Olex2 1.3-alpha (Dolomanov et al., 2009)'
_computing_structure_refinement 'SHELXL 2018/3 (Sheldrick, 2015)'
_computing_structure_solution 'SHELXS  (Sheldrick, 2008)'
_diffrn_ambient_temperature 293(2)
_diffrn_detector 'CCD plate'
_diffrn_detector_area_resol_mean 5.2684
_diffrn_detector_type AtlasS2
_diffrn_measured_fraction_theta_full 0.999
_diffrn_measured_fraction_theta_max 0.988
_diffrn_measurement_details
;
List of Runs (angles in degrees, time in seconds):

  # Type    Start    End  Width  t~exp~   \w     \q     \k     \f   Frames
--------------------------------------------------------------------------
  1  \w   -129.00  47.00   1.00    1.00    --  -40.98   0.00-120.00  176
  2  \w     24.00  98.00   1.00    1.00    --   40.98-126.00-180.00   74
  3  \w     94.00 178.00   1.00    2.50    --  106.95 126.00  60.00   84
  4  \w     25.00 109.00   1.00    2.50    --  106.95 -95.00-180.00   84
  5  \w     25.00 109.00   1.00    2.50    --  106.95 -95.00 -30.00   84
  6  \w     79.00 178.00   1.00    2.50    --  106.95  30.00  90.00   99
  7  \w     81.00 178.00   1.00    2.50    --  106.95  45.00-180.00   97
  8  \w     94.00 178.00   1.00    2.50    --  106.95 126.00-150.00   84
  9  \w   -113.00 -13.00   1.00    1.00    --  -40.98 -57.00 150.00  100
 10  \w      8.00 117.00   1.00    1.00    --   40.98  77.00  60.00  109
 11  \w     79.00 137.00   1.00    2.50    --  106.95  30.00   0.00   58
;
_diffrn_measurement_device 'four-circle diffractometer'
_diffrn_measurement_device_type 'SuperNova, Dual, Cu at zero, AtlasS2'
_diffrn_measurement_method '\w scans'
_diffrn_orient_matrix_type 'CrysAlisPro convention (1999,Acta A55,543-557)'
_diffrn_orient_matrix_UB_11 -0.1202221000
_diffrn_orient_matrix_UB_12 0.0695759000
_diffrn_orient_matrix_UB_13 0.0327532000
_diffrn_orient_matrix_UB_21 0.0765936000
_diffrn_orient_matrix_UB_22 -0.0400526000
_diffrn_orient_matrix_UB_23 0.0546327000
_diffrn_orient_matrix_UB_31 0.1808945000
_diffrn_orient_matrix_UB_32 0.0632371000
_diffrn_orient_matrix_UB_33 -0.0014117000
_diffrn_radiation_monochromator mirror
_diffrn_radiation_probe x-ray
_diffrn_radiation_type 'Cu K\a'
_diffrn_radiation_wavelength 1.54184
_diffrn_reflns_av_R_equivalents 0.0264
_diffrn_reflns_av_unetI/netI 0.0243
_diffrn_reflns_Laue_measured_fraction_full 0.999
_diffrn_reflns_Laue_measured_fraction_max 0.988
_diffrn_reflns_limit_h_max 8
_diffrn_reflns_limit_h_min -8
_diffrn_reflns_limit_k_max 18
_diffrn_reflns_limit_k_min -18
_diffrn_reflns_limit_l_max 29
_diffrn_reflns_limit_l_min -29
_diffrn_reflns_number 14920
_diffrn_reflns_point_group_measured_fraction_full 0.999
_diffrn_reflns_point_group_measured_fraction_max 0.975
_diffrn_reflns_theta_full 67.684
_diffrn_reflns_theta_max 73.738
_diffrn_reflns_theta_min 3.455
_diffrn_source 'micro-focus sealed X-ray tube'
_diffrn_source_type 'SuperNova (Cu) X-ray Source'
_exptl_absorpt_coefficient_mu 0.657
_exptl_absorpt_correction_T_max 1.00000
_exptl_absorpt_correction_T_min 0.45193
_exptl_absorpt_correction_type multi-scan
_exptl_absorpt_process_details
;
CrysAlisPro 1.171.38.43f (Rigaku Oxford Diffraction, 2015)
Empirical absorption correction using spherical harmonics,
 implemented in SCALE3 ABSPACK scaling algorithm.
;
_exptl_crystal_colour colourless
_exptl_crystal_colour_primary colourless
_exptl_crystal_density_diffrn 1.146
_exptl_crystal_description block
_exptl_crystal_F_000 912
_exptl_crystal_size_max 0.13
_exptl_crystal_size_mid 0.12
_exptl_crystal_size_min 0.11
_refine_diff_density_max 0.767
_refine_diff_density_min -0.592
_refine_diff_density_rms 0.069
_refine_ls_abs_structure_details
;
 Flack x determined using 1580 quotients [(I+)-(I-)]/[(I+)+(I-)]
 (Parsons, Flack and Wagner, Acta Cryst. B69 (2013) 249-259).
;
_refine_ls_abs_structure_Flack -0.02(8)
_refine_ls_extinction_method none
_refine_ls_goodness_of_fit_ref 1.048
_refine_ls_hydrogen_treatment mixed
_refine_ls_matrix_type full
_refine_ls_number_parameters 285
_refine_ls_number_reflns 4820
_refine_ls_number_restraints 15
_refine_ls_restrained_S_all 1.127
_refine_ls_R_factor_all 0.0757
_refine_ls_R_factor_gt 0.0689
_refine_ls_shift/su_max 0.000
_refine_ls_shift/su_mean 0.000
_refine_ls_structure_factor_coef Fsqd
_refine_ls_weighting_details 'w=1/[\s^2^(Fo^2^)+(0.1734P)^2^+0.1313P] where P=(Fo^2^+2Fc^2^)/3'
_refine_ls_weighting_scheme calc
_refine_ls_wR_factor_gt 0.2136
_refine_ls_wR_factor_ref 0.2259
_reflns_Friedel_coverage 0.717
_reflns_Friedel_fraction_full 0.999
_reflns_Friedel_fraction_max 0.958
_reflns_number_gt 4285
_reflns_number_total 4820
_reflns_threshold_expression 'I > 2\s(I)'
_cod_data_source_file np0c00884_si_004.cif
_cod_data_source_block 16552-1
_cod_database_code 1560806
_shelx_shelxl_version_number 2018/3
_shelx_space_group_comment
;
The symmetry employed for this shelxl refinement is uniquely defined
by the following loop, which should always be used as a source of
symmetry information in preference to the above space-group names.
They are only intended as comments.
;
_shelx_estimated_absorpt_t_max 0.931
_shelx_estimated_absorpt_t_min 0.919
_reflns_odcompleteness_completeness 99.96
_reflns_odcompleteness_iscentric 1
_reflns_odcompleteness_theta 66.97
_olex2_refinement_description
;
1. Fixed Uiso
 At 1.2 times of:
  All C(H) groups, All C(H,H) groups
 At 1.5 times of:
  All C(H,H,H) groups
2. Rigid bond restraints
 C2", C4", C3"
 with sigma for 1-2 distances of 0.01 and sigma for 1-3 distances of 0.01
3. Uiso/Uaniso restraints and constraints
C2" \\sim C4" \\sim C3": within 2A with sigma of 0.002 and sigma for terminal
atoms of 0.004 within 2A
4.a Ternary CH refined with riding coordinates:
 C1(H1), C2(H2), C4(H4), C7(H7), C8(H8), C10(H10), C2"(H2"), C3'(H3')
4.b Secondary CH2 refined with riding coordinates:
 C3(H3A,H3B), C6(H6A,H6B), C9(H9A,H9B), C2'(H2'A,H2'B)
4.c Idealised Me refined as rotating group:
 C14(H14A,H14B,H14C), C15(H15A,H15B,H15C), C4"(H4"A,H4"B,H4"C), C3"(H3"A,H3"B,
 H3"C), C4'(H4'A,H4'B,H4'C), C5'(H5'A,H5'B,H5'C)
;
_olex2_submission_special_instructions 'No special instructions were received'
_oxdiff_exptl_absorpt_empirical_details
;
Empirical correction (ABSPACK) includes:
- Absorption correction using spherical harmonics
- Frame scaling
;
_oxdiff_exptl_absorpt_empirical_full_max 1.573
_oxdiff_exptl_absorpt_empirical_full_min 0.576

loop_
_space_group_symop_operation_xyz
'x, y, z'
'-x+1/2, -y, z+1/2'
'-x, y+1/2, -z+1/2'
'x+1/2, -y+1/2, -z'

loop_
_atom_site_label
_atom_site_type_symbol
_atom_site_fract_x
_atom_site_fract_y
_atom_site_fract_z
_atom_site_U_iso_or_equiv
_atom_site_adp_type
_atom_site_occupancy
_atom_site_site_symmetry_order
_atom_site_calc_flag
_atom_site_refinement_flags_posn
_atom_site_refinement_flags_adp
_atom_site_refinement_flags_occupancy
_atom_site_disorder_assembly
_atom_site_disorder_group
C1 C 0.4721(5) 0.5141(2) 0.37606(12) 0.0451(7) Uani 1 1 d . . . . .
H1 H 0.341053 0.497965 0.391177 0.054 Uiso 1 1 calc R U . . .
C2 C 0.4546(6) 0.6082(2) 0.35160(14) 0.0542(8) Uani 1 1 d . . . . .
H2 H 0.557038 0.616956 0.323156 0.065 Uiso 1 1 calc R U . . .
C3 C 0.4887(9) 0.6730(2) 0.39943(18) 0.0710(12) Uani 1 1 d . . . . .
H3A H 0.601342 0.711580 0.391641 0.085 Uiso 1 1 calc R U . . .
H3B H 0.370910 0.709393 0.405340 0.085 Uiso 1 1 calc R U . . .
C4 C 0.5304(7) 0.6164(2) 0.44955(15) 0.0587(9) Uani 1 1 d . . . . .
H4 H 0.623563 0.645535 0.475029 0.070 Uiso 1 1 calc R U . . .
C5 C 0.6175(5) 0.5298(2) 0.42616(13) 0.0490(7) Uani 1 1 d . . . . .
C6 C 0.6255(6) 0.4569(2) 0.47142(15) 0.0556(8) Uani 1 1 d . . . . .
H6A H 0.764847 0.444198 0.479211 0.067 Uiso 1 1 calc R U . . .
H6B H 0.567339 0.481069 0.504927 0.067 Uiso 1 1 calc R U . . .
C7 C 0.5214(5) 0.3699(2) 0.45878(14) 0.0471(7) Uani 1 1 d . . . . .
H7 H 0.378099 0.381542 0.454449 0.057 Uiso 1 1 calc R U . . .
C8 C 0.5965(5) 0.3236(2) 0.40663(16) 0.0517(8) Uani 1 1 d . . . . .
H8 H 0.739616 0.335794 0.402334 0.062 Uiso 1 1 calc R U . . .
C9 C 0.4910(6) 0.3475(2) 0.35385(16) 0.0570(8) Uani 1 1 d . . . . .
H9A H 0.348263 0.340263 0.359300 0.068 Uiso 1 1 calc R U . . .
H9B H 0.531951 0.306184 0.325267 0.068 Uiso 1 1 calc R U . . .
C10 C 0.5310(6) 0.4422(2) 0.33351(13) 0.0543(8) Uani 1 1 d . . . . .
H10 H 0.674725 0.447748 0.326453 0.065 Uiso 1 1 calc R U . . .
C11 C 0.5474(5) 0.2991(3) 0.50154(17) 0.0561(8) Uani 1 1 d . . . . .
C12 C 0.5587(5) 0.2137(3) 0.4723(2) 0.0635(10) Uani 1 1 d . . . . .
C13 C 0.5641(7) 0.3041(4) 0.5555(2) 0.0689(11) Uani 1 1 d . . . . .
H13A H 0.584(8) 0.254(4) 0.577(3) 0.075(14) Uiso 1 1 d . . . . .
H13B H 0.575(6) 0.350(3) 0.5735(17) 0.042(10) Uiso 1 1 d . . . . .
C14 C 0.4215(11) 0.4532(4) 0.27806(17) 0.0836(15) Uani 1 1 d . . . . .
H14A H 0.450867 0.403511 0.254629 0.125 Uiso 1 1 calc R U . . .
H14B H 0.465252 0.506904 0.260447 0.125 Uiso 1 1 calc R U . . .
H14C H 0.279984 0.456179 0.284484 0.125 Uiso 1 1 calc R U . . .
C15 C 0.8301(7) 0.5475(4) 0.40549(19) 0.0768(13) Uani 1 1 d . . . . .
H15A H 0.908022 0.573133 0.434742 0.115 Uiso 1 1 calc R U . . .
H15B H 0.825545 0.587748 0.374765 0.115 Uiso 1 1 calc R U . . .
H15C H 0.890138 0.492646 0.393993 0.115 Uiso 1 1 calc R U . . .
O1 O 0.3764(7) 0.7269(4) 0.2739(2) 0.1164(18) Uani 1 1 d . . . . .
O2 O 0.2572(4) 0.62026(18) 0.32781(11) 0.0592(7) Uani 1 1 d . . . . .
O3 O 0.3429(5) 0.59412(17) 0.47650(11) 0.0598(7) Uani 1 1 d . . . . .
O4 O 0.3909(9) 0.6902(3) 0.5444(2) 0.1181(18) Uani 1 1 d . . . . .
O5 O 0.5690(5) 0.22865(17) 0.41699(14) 0.0654(7) Uani 1 1 d . . . . .
O6 O 0.5582(5) 0.1392(2) 0.49089(19) 0.0850(11) Uani 1 1 d . . . . .
C1" C 0.2400(8) 0.6835(3) 0.28959(19) 0.0712(11) Uani 1 1 d . . . . .
C2" C 0.0246(10) 0.6931(5) 0.2700(3) 0.0990(16) Uani 1 1 d . U . . .
H2" H -0.048609 0.638908 0.279562 0.119 Uiso 1 1 calc R U . . .
C4" C -0.0630(13) 0.7672(7) 0.3002(4) 0.130(2) Uani 1 1 d . U . . .
H4"A H -0.042351 0.758820 0.339136 0.195 Uiso 1 1 calc R U . . .
H4"B H -0.203770 0.770060 0.292664 0.195 Uiso 1 1 calc R U . . .
H4"C H -0.000512 0.821494 0.288725 0.195 Uiso 1 1 calc R U . . .
C3" C 0.0180(17) 0.7050(9) 0.2092(4) 0.144(2) Uani 1 1 d . U . . .
H3"A H 0.112916 0.749528 0.198435 0.217 Uiso 1 1 calc R U . . .
H3"B H -0.113860 0.723175 0.198322 0.217 Uiso 1 1 calc R U . . .
H3"C H 0.050609 0.649895 0.191406 0.217 Uiso 1 1 calc R U . . .
C1' C 0.2912(8) 0.6339(3) 0.52390(18) 0.0679(11) Uani 1 1 d . . . . .
C2' C 0.0972(8) 0.5985(3) 0.54491(18) 0.0706(11) Uani 1 1 d . . . . .
H2'A H 0.067247 0.543852 0.525426 0.085 Uiso 1 1 calc R U . . .
H2'B H -0.007461 0.640740 0.536059 0.085 Uiso 1 1 calc R U . . .
C3' C 0.0913(8) 0.5801(3) 0.60669(18) 0.0720(11) Uani 1 1 d . . . . .
H3' H 0.120361 0.635541 0.626316 0.086 Uiso 1 1 calc R U . . .
C4' C 0.2458(12) 0.5120(4) 0.6231(2) 0.0924(16) Uani 1 1 d . . . . .
H4'A H 0.200838 0.454059 0.612383 0.139 Uiso 1 1 calc R U . . .
H4'B H 0.264927 0.513743 0.662414 0.139 Uiso 1 1 calc R U . . .
H4'C H 0.370052 0.525038 0.604917 0.139 Uiso 1 1 calc R U . . .
C5' C -0.1171(11) 0.5494(6) 0.6230(3) 0.108(2) Uani 1 1 d . . . . .
H5'A H -0.213233 0.593674 0.612690 0.162 Uiso 1 1 calc R U . . .
H5'B H -0.122263 0.540244 0.662281 0.162 Uiso 1 1 calc R U . . .
H5'C H -0.147457 0.494726 0.604426 0.162 Uiso 1 1 calc R U . . .

loop_
_atom_site_aniso_label
_atom_site_aniso_U_11
_atom_site_aniso_U_22
_atom_site_aniso_U_33
_atom_site_aniso_U_23
_atom_site_aniso_U_13
_atom_site_aniso_U_12
C1 0.0496(15) 0.0481(15) 0.0376(14) 0.0045(12) -0.0029(12) -0.0041(13)
C2 0.0611(18) 0.0556(17) 0.0459(15) 0.0126(14) -0.0048(15) -0.0065(16)
C3 0.105(3) 0.0445(16) 0.064(2) 0.0117(16) -0.011(2) -0.011(2)
C4 0.081(2) 0.0449(15) 0.0499(17) 0.0009(14) -0.0107(17) -0.0115(17)
C5 0.0566(17) 0.0510(16) 0.0394(14) 0.0038(13) -0.0070(13) -0.0076(14)
C6 0.069(2) 0.0530(17) 0.0444(16) 0.0054(14) -0.0111(15) 0.0025(15)
C7 0.0425(14) 0.0515(15) 0.0473(15) 0.0069(13) 0.0005(12) 0.0031(12)
C8 0.0510(16) 0.0426(15) 0.0614(19) 0.0021(14) 0.0013(15) 0.0025(13)
C9 0.067(2) 0.0526(17) 0.0520(18) -0.0074(14) -0.0040(15) 0.0013(15)
C10 0.0637(19) 0.0598(18) 0.0394(15) -0.0017(14) 0.0015(14) -0.0003(16)
C11 0.0404(14) 0.0607(19) 0.067(2) 0.0209(17) 0.0012(15) 0.0012(14)
C12 0.0442(16) 0.0544(18) 0.092(3) 0.0183(19) -0.0061(17) -0.0034(14)
C13 0.067(2) 0.077(3) 0.063(2) 0.025(2) 0.0044(19) 0.008(2)
C14 0.127(4) 0.079(3) 0.0445(19) -0.0055(19) -0.015(2) 0.011(3)
C15 0.061(2) 0.107(4) 0.062(2) 0.016(2) -0.0073(19) -0.022(2)
O1 0.099(3) 0.126(4) 0.125(4) 0.083(3) -0.008(2) -0.010(3)
O2 0.0633(14) 0.0590(14) 0.0553(13) 0.0174(11) -0.0046(11) 0.0013(12)
O3 0.0747(16) 0.0537(12) 0.0512(12) -0.0125(11) -0.0028(12) -0.0031(12)
O4 0.132(4) 0.117(3) 0.105(3) -0.063(3) 0.021(3) -0.043(3)
O5 0.0723(17) 0.0457(12) 0.0781(18) 0.0040(12) -0.0068(14) 0.0030(11)
O6 0.0635(17) 0.0564(15) 0.135(3) 0.0368(18) -0.0167(18) -0.0070(13)
C1" 0.082(3) 0.066(2) 0.065(2) 0.022(2) 0.001(2) 0.005(2)
C2" 0.086(3) 0.116(4) 0.094(3) 0.039(3) -0.003(3) 0.033(3)
C4" 0.111(4) 0.146(5) 0.132(4) 0.011(4) 0.006(4) 0.031(4)
C3" 0.125(4) 0.196(6) 0.112(4) 0.022(4) -0.012(4) 0.028(4)
C1' 0.094(3) 0.0542(18) 0.0556(19) -0.0128(17) -0.008(2) 0.0039(19)
C2' 0.079(3) 0.075(2) 0.058(2) -0.0167(19) -0.005(2) 0.007(2)
C3' 0.084(3) 0.072(2) 0.059(2) -0.0152(19) -0.008(2) 0.009(2)
C4' 0.115(4) 0.080(3) 0.083(3) 0.003(3) -0.008(3) 0.019(3)
C5' 0.093(4) 0.153(7) 0.079(3) -0.009(4) 0.007(3) -0.013(4)

loop_
_atom_type_symbol
_atom_type_description
_atom_type_scat_dispersion_real
_atom_type_scat_dispersion_imag
_atom_type_scat_source
C C 0.0181 0.0091 'International Tables Vol C Tables 4.2.6.8 and 6.1.1.4'
H H 0.0000 0.0000 'International Tables Vol C Tables 4.2.6.8 and 6.1.1.4'
O O 0.0492 0.0322 'International Tables Vol C Tables 4.2.6.8 and 6.1.1.4'

loop_
_geom_angle_atom_site_label_1
_geom_angle_atom_site_label_2
_geom_angle_atom_site_label_3
_geom_angle
_geom_angle_site_symmetry_1
_geom_angle_site_symmetry_3
_geom_angle_publ_flag
C2 C1 H1 107.6 . . ?
C2 C1 C5 101.7(3) . . ?
C2 C1 C10 114.1(3) . . ?
C5 C1 H1 107.6 . . ?
C10 C1 H1 107.6 . . ?
C10 C1 C5 117.5(3) . . ?
C1 C2 H2 109.9 . . ?
C3 C2 C1 106.6(3) . . ?
C3 C2 H2 109.9 . . ?
O2 C2 C1 109.7(3) . . ?
O2 C2 H2 109.9 . . ?
O2 C2 C3 110.8(4) . . ?
C2 C3 H3A 110.6 . . ?
C2 C3 H3B 110.6 . . ?
H3A C3 H3B 108.7 . . ?
C4 C3 C2 105.9(3) . . ?
C4 C3 H3A 110.6 . . ?
C4 C3 H3B 110.6 . . ?
C3 C4 H4 111.7 . . ?
C3 C4 C5 104.7(3) . . ?
C5 C4 H4 111.7 . . ?
O3 C4 C3 109.4(4) . . ?
O3 C4 H4 111.7 . . ?
O3 C4 C5 107.2(3) . . ?
C4 C5 C1 100.2(3) . . ?
C4 C5 C6 110.8(3) . . ?
C6 C5 C1 117.2(3) . . ?
C15 C5 C1 110.4(3) . . ?
C15 C5 C4 108.9(4) . . ?
C15 C5 C6 108.8(3) . . ?
C5 C6 H6A 108.0 . . ?
C5 C6 H6B 108.0 . . ?
H6A C6 H6B 107.3 . . ?
C7 C6 C5 117.0(3) . . ?
C7 C6 H6A 108.0 . . ?
C7 C6 H6B 108.0 . . ?
C6 C7 H7 108.4 . . ?
C6 C7 C8 114.3(3) . . ?
C8 C7 H7 108.4 . . ?
C11 C7 C6 115.1(3) . . ?
C11 C7 H7 108.4 . . ?
C11 C7 C8 102.0(3) . . ?
C7 C8 H8 108.9 . . ?
C9 C8 C7 116.0(3) . . ?
C9 C8 H8 108.9 . . ?
O5 C8 C7 105.3(3) . . ?
O5 C8 H8 108.9 . . ?
O5 C8 C9 108.7(3) . . ?
C8 C9 H9A 108.6 . . ?
C8 C9 H9B 108.6 . . ?
C8 C9 C10 114.5(3) . . ?
H9A C9 H9B 107.6 . . ?
C10 C9 H9A 108.6 . . ?
C10 C9 H9B 108.6 . . ?
C1 C10 H10 107.8 . . ?
C9 C10 C1 113.2(3) . . ?
C9 C10 H10 107.8 . . ?
C9 C10 C14 107.3(3) . . ?
C14 C10 C1 112.6(3) . . ?
C14 C10 H10 107.8 . . ?
C12 C11 C7 107.3(3) . . ?
C13 C11 C7 131.0(4) . . ?
C13 C11 C12 121.7(4) . . ?
O5 C12 C11 109.4(3) . . ?
O6 C12 C11 129.2(5) . . ?
O6 C12 O5 121.4(5) . . ?
C11 C13 H13A 121(4) . . ?
C11 C13 H13B 126(3) . . ?
H13A C13 H13B 112(5) . . ?
C10 C14 H14A 109.5 . . ?
C10 C14 H14B 109.5 . . ?
C10 C14 H14C 109.5 . . ?
H14A C14 H14B 109.5 . . ?
H14A C14 H14C 109.5 . . ?
H14B C14 H14C 109.5 . . ?
C5 C15 H15A 109.5 . . ?
C5 C15 H15B 109.5 . . ?
C5 C15 H15C 109.5 . . ?
H15A C15 H15B 109.5 . . ?
H15A C15 H15C 109.5 . . ?
H15B C15 H15C 109.5 . . ?
C1" O2 C2 116.3(3) . . ?
C1' O3 C4 120.2(3) . . ?
C12 O5 C8 109.7(3) . . ?
O1 C1" O2 123.4(5) . . ?
O1 C1" C2" 125.2(4) . . ?
O2 C1" C2" 111.4(4) . . ?
C1" C2" H2" 108.6 . . ?
C4" C2" C1" 107.3(7) . . ?
C4" C2" H2" 108.6 . . ?
C4" C2" C3" 113.1(7) . . ?
C3" C2" C1" 110.4(6) . . ?
C3" C2" H2" 108.6 . . ?
C2" C4" H4"A 109.5 . . ?
C2" C4" H4"B 109.5 . . ?
C2" C4" H4"C 109.5 . . ?
H4"A C4" H4"B 109.5 . . ?
H4"A C4" H4"C 109.5 . . ?
H4"B C4" H4"C 109.5 . . ?
C2" C3" H3"A 109.5 . . ?
C2" C3" H3"B 109.5 . . ?
C2" C3" H3"C 109.5 . . ?
H3"A C3" H3"B 109.5 . . ?
H3"A C3" H3"C 109.5 . . ?
H3"B C3" H3"C 109.5 . . ?
O3 C1' C2' 110.9(4) . . ?
O4 C1' O3 122.2(5) . . ?
O4 C1' C2' 126.9(4) . . ?
C1' C2' H2'A 108.5 . . ?
C1' C2' H2'B 108.5 . . ?
C1' C2' C3' 115.0(4) . . ?
H2'A C2' H2'B 107.5 . . ?
C3' C2' H2'A 108.5 . . ?
C3' C2' H2'B 108.5 . . ?
C2' C3' H3' 108.4 . . ?
C2' C3' C5' 109.6(4) . . ?
C4' C3' C2' 111.4(4) . . ?
C4' C3' H3' 108.4 . . ?
C4' C3' C5' 110.6(6) . . ?
C5' C3' H3' 108.4 . . ?
C3' C4' H4'A 109.5 . . ?
C3' C4' H4'B 109.5 . . ?
C3' C4' H4'C 109.5 . . ?
H4'A C4' H4'B 109.5 . . ?
H4'A C4' H4'C 109.5 . . ?
H4'B C4' H4'C 109.5 . . ?
C3' C5' H5'A 109.5 . . ?
C3' C5' H5'B 109.5 . . ?
C3' C5' H5'C 109.5 . . ?
H5'A C5' H5'B 109.5 . . ?
H5'A C5' H5'C 109.5 . . ?
H5'B C5' H5'C 109.5 . . ?

loop_
_geom_bond_atom_site_label_1
_geom_bond_atom_site_label_2
_geom_bond_distance
_geom_bond_site_symmetry_2
_geom_bond_publ_flag
C1 H1 0.9800 . ?
C1 C2 1.542(4) . ?
C1 C5 1.572(4) . ?
C1 C10 1.545(5) . ?
C2 H2 0.9800 . ?
C2 C3 1.531(6) . ?
C2 O2 1.452(5) . ?
C3 H3A 0.9700 . ?
C3 H3B 0.9700 . ?
C3 C4 1.508(5) . ?
C4 H4 0.9800 . ?
C4 C5 1.538(5) . ?
C4 O3 1.453(5) . ?
C5 C6 1.552(5) . ?
C5 C15 1.530(6) . ?
C6 H6A 0.9700 . ?
C6 H6B 0.9700 . ?
C6 C7 1.516(5) . ?
C7 H7 0.9800 . ?
C7 C8 1.526(5) . ?
C7 C11 1.496(5) . ?
C8 H8 0.9800 . ?
C8 C9 1.502(5) . ?
C8 O5 1.465(4) . ?
C9 H9A 0.9700 . ?
C9 H9B 0.9700 . ?
C9 C10 1.533(5) . ?
C10 H10 0.9800 . ?
C10 C14 1.537(6) . ?
C11 C12 1.471(6) . ?
C11 C13 1.312(6) . ?
C12 O5 1.358(6) . ?
C12 O6 1.210(5) . ?
C13 H13A 0.93(6) . ?
C13 H13B 0.81(4) . ?
C14 H14A 0.9600 . ?
C14 H14B 0.9600 . ?
C14 H14C 0.9600 . ?
C15 H15A 0.9600 . ?
C15 H15B 0.9600 . ?
C15 H15C 0.9600 . ?
O1 C1" 1.185(7) . ?
O2 C1" 1.333(5) . ?
O3 C1' 1.339(5) . ?
O4 C1' 1.189(6) . ?
C1" C2" 1.523(8) . ?
C2" H2" 0.9800 . ?
C2" C4" 1.457(12) . ?
C2" C3" 1.483(11) . ?
C4" H4"A 0.9600 . ?
C4" H4"B 0.9600 . ?
C4" H4"C 0.9600 . ?
C3" H3"A 0.9600 . ?
C3" H3"B 0.9600 . ?
C3" H3"C 0.9600 . ?
C1' C2' 1.492(8) . ?
C2' H2'A 0.9700 . ?
C2' H2'B 0.9700 . ?
C2' C3' 1.520(6) . ?
C3' H3' 0.9800 . ?
C3' C4' 1.510(8) . ?
C3' C5' 1.521(9) . ?
C4' H4'A 0.9600 . ?
C4' H4'B 0.9600 . ?
C4' H4'C 0.9600 . ?
C5' H5'A 0.9600 . ?
C5' H5'B 0.9600 . ?
C5' H5'C 0.9600 . ?

loop_
_geom_torsion_atom_site_label_1
_geom_torsion_atom_site_label_2
_geom_torsion_atom_site_label_3
_geom_torsion_atom_site_label_4
_geom_torsion
_geom_torsion_site_symmetry_1
_geom_torsion_site_symmetry_2
_geom_torsion_site_symmetry_3
_geom_torsion_site_symmetry_4
_geom_torsion_publ_flag
C1 C2 C3 C4 1.5(5) . . . . ?
C1 C2 O2 C1" -157.8(3) . . . . ?
C1 C5 C6 C7 10.5(5) . . . . ?
C2 C1 C5 C4 43.0(3) . . . . ?
C2 C1 C5 C6 162.8(3) . . . . ?
C2 C1 C5 C15 -71.8(4) . . . . ?
C2 C1 C10 C9 -163.8(3) . . . . ?
C2 C1 C10 C14 -41.9(5) . . . . ?
C2 C3 C4 C5 26.4(5) . . . . ?
C2 C3 C4 O3 -88.2(4) . . . . ?
C2 O2 C1" O1 2.1(8) . . . . ?
C2 O2 C1" C2" -177.0(4) . . . . ?
C3 C2 O2 C1" 84.7(4) . . . . ?
C3 C4 C5 C1 -43.2(4) . . . . ?
C3 C4 C5 C6 -167.7(3) . . . . ?
C3 C4 C5 C15 72.7(4) . . . . ?
C3 C4 O3 C1' -105.7(4) . . . . ?
C4 C5 C6 C7 124.7(3) . . . . ?
C4 O3 C1' O4 2.7(7) . . . . ?
C4 O3 C1' C2' -178.0(3) . . . . ?
C5 C1 C2 C3 -27.9(4) . . . . ?
C5 C1 C2 O2 -147.9(3) . . . . ?
C5 C1 C10 C9 77.2(4) . . . . ?
C5 C1 C10 C14 -160.9(4) . . . . ?
C5 C4 O3 C1' 141.3(3) . . . . ?
C5 C6 C7 C8 57.6(4) . . . . ?
C5 C6 C7 C11 175.1(3) . . . . ?
C6 C7 C8 C9 -90.0(4) . . . . ?
C6 C7 C8 O5 149.8(3) . . . . ?
C6 C7 C11 C12 -144.6(3) . . . . ?
C6 C7 C11 C13 33.7(6) . . . . ?
C7 C8 C9 C10 69.7(4) . . . . ?
C7 C8 O5 C12 -21.7(4) . . . . ?
C7 C11 C12 O5 8.1(4) . . . . ?
C7 C11 C12 O6 -171.3(4) . . . . ?
C8 C7 C11 C12 -20.3(3) . . . . ?
C8 C7 C11 C13 158.0(4) . . . . ?
C8 C9 C10 C1 -58.1(4) . . . . ?
C8 C9 C10 C14 177.0(4) . . . . ?
C9 C8 O5 C12 -146.7(3) . . . . ?
C10 C1 C2 C3 -155.5(4) . . . . ?
C10 C1 C2 O2 84.5(4) . . . . ?
C10 C1 C5 C4 168.3(3) . . . . ?
C10 C1 C5 C6 -71.8(4) . . . . ?
C10 C1 C5 C15 53.5(4) . . . . ?
C11 C7 C8 C9 145.2(3) . . . . ?
C11 C7 C8 O5 25.0(3) . . . . ?
C11 C12 O5 C8 8.7(4) . . . . ?
C13 C11 C12 O5 -170.4(4) . . . . ?
C13 C11 C12 O6 10.2(6) . . . . ?
C15 C5 C6 C7 -115.6(4) . . . . ?
O1 C1" C2" C4" -80.9(8) . . . . ?
O1 C1" C2" C3" 42.8(11) . . . . ?
O2 C2 C3 C4 120.8(4) . . . . ?
O2 C1" C2" C4" 98.2(7) . . . . ?
O2 C1" C2" C3" -138.1(7) . . . . ?
O3 C4 C5 C1 73.0(3) . . . . ?
O3 C4 C5 C6 -51.5(4) . . . . ?
O3 C4 C5 C15 -171.1(3) . . . . ?
O3 C1' C2' C3' 136.7(4) . . . . ?
O4 C1' C2' C3' -44.1(8) . . . . ?
O5 C8 C9 C10 -172.0(3) . . . . ?
O6 C12 O5 C8 -171.8(3) . . . . ?
C1' C2' C3' C4' -60.4(6) . . . . ?
C1' C2' C3' C5' 176.9(5) . . . . ?
